data_4072339
loop_
_publ_author_name
'Wilson, Polly A.'
'Wright, Joseph A.'
'Oganesyan, Vasily S.'
'Lancaster, Simon J.'
'Bochmann, Manfred'

_publ_section_title
;
 Structural Characterization of a Cationic Zirconocene Dimethylaniline
 Complex and Related Catalytically Relevant Species
;
_journal_issue 23
_journal_name_full Organometallics
_journal_page_first 6371
_journal_paper_doi 10.1021/om800783h
_journal_volume 27
_journal_year 2008
_chemical_formula_moiety 'C30 H32 N Zr, C24 B F20, 2(C7 H8)'
_chemical_formula_structural '[(IPCF)ZrMe(NMe2Ph)][B(C6F5)4].2(C7H8)'
_chemical_formula_sum 'C68 H48 B F20 N Zr'
_chemical_formula_weight 1361.10
_chemical_name_common 'Compound 2'
_chemical_name_systematic
;
 ?
;
_space_group_IT_number 2
_symmetry_cell_setting triclinic
_symmetry_Int_Tables_number 2
_symmetry_space_group_name_Hall '-P 1'
_symmetry_space_group_name_H-M 'P -1'
_atom_sites_solution_hydrogens geom
_atom_sites_solution_primary direct
_atom_sites_solution_secondary difmap
_cell_angle_alpha 113.805(5)
_cell_angle_beta 91.394(5)
_cell_angle_gamma 110.625(5)
_cell_formula_units_Z 2
_cell_length_a 13.368(5)
_cell_length_b 14.468(5)
_cell_length_c 17.283(5)
_cell_measurement_reflns_used 12173
_cell_measurement_temperature 120(2)
_cell_measurement_theta_max 27.48
_cell_measurement_theta_min 2.91
_cell_volume 2807.6(17)
_computing_cell_refinement 'DENZO (Otwinowski & Minor, 1997) & COLLECT (Hooft, 1998)'
_computing_data_collection 'COLLECT (Hooft, 1998)'
_computing_data_reduction 'DENZO (Otwinowski & Minor, 1997) & COLLECT (Hooft, 1998)'
_computing_molecular_graphics 'ORTEP-3 (Farrugia, 1997)'
_computing_publication_material
;
 SHELXL-97 (Sheldrick, 2008), PLATON (Spek, 2003), WinGX (Farrugia, 1999)
 and enCIFer (Allen <i>et al.</i>, 2004)
;
_computing_structure_refinement 'SHELXL-97 (Sheldrick, 2008)'
_computing_structure_solution 'SIR92 (Altomare <i>et al.</i>,  1993)'
_diffrn_ambient_temperature 120(2)
_diffrn_detector_area_resol_mean '4096x4096pixels / 62x62mm'
_diffrn_measured_fraction_theta_full 0.978
_diffrn_measured_fraction_theta_max 0.978
_diffrn_measurement_device_type 'Bruker-Nonius APEX II CCD camera on \k-goniostat'
_diffrn_measurement_method '\f & \w scans'
_diffrn_radiation_monochromator '10cm confocal mirrors'
_diffrn_radiation_probe x-ray
_diffrn_radiation_source 'Bruker-Nonius FR591 rotating anode'
_diffrn_radiation_type MoK\a
_diffrn_radiation_wavelength 0.71073
_diffrn_reflns_av_R_equivalents 0.0799
_diffrn_reflns_av_sigmaI/netI 0.1014
_diffrn_reflns_limit_h_max 17
_diffrn_reflns_limit_h_min -17
_diffrn_reflns_limit_k_max 18
_diffrn_reflns_limit_k_min -18
_diffrn_reflns_limit_l_max 22
_diffrn_reflns_limit_l_min -22
_diffrn_reflns_number 45780
_diffrn_reflns_theta_full 27.67
_diffrn_reflns_theta_max 27.67
_diffrn_reflns_theta_min 3.23
_diffrn_standards_number 0
_exptl_absorpt_coefficient_mu 0.309
_exptl_absorpt_correction_T_max 0.9877
_exptl_absorpt_correction_T_min 0.7487
_exptl_absorpt_correction_type multi-scan
_exptl_absorpt_process_details '(SADABS 2007/2; Sheldrick, 2007)'
_exptl_crystal_colour pink
_exptl_crystal_density_diffrn 1.610
_exptl_crystal_density_method 'not measured'
_exptl_crystal_description block
_exptl_crystal_F_000 1376
_exptl_crystal_size_max 0.08
_exptl_crystal_size_mid 0.08
_exptl_crystal_size_min 0.04
_refine_diff_density_max 1.265
_refine_diff_density_min -0.746
_refine_diff_density_rms 0.110
_refine_ls_extinction_method none
_refine_ls_goodness_of_fit_ref 1.147
_refine_ls_hydrogen_treatment constr
_refine_ls_matrix_type full
_refine_ls_number_parameters 827
_refine_ls_number_reflns 12835
_refine_ls_number_restraints 0
_refine_ls_restrained_S_all 1.147
_refine_ls_R_factor_all 0.1569
_refine_ls_R_factor_gt 0.0883
_refine_ls_shift/su_max 0.002
_refine_ls_shift/su_mean 0.000
_refine_ls_structure_factor_coef Fsqd
_refine_ls_weighting_details 'calc w=1/[\s^2^(Fo^2^)+12.1109P] where P=(Fo^2^+2Fc^2^)/3'
_refine_ls_weighting_scheme calc
_refine_ls_wR_factor_gt 0.1419
_refine_ls_wR_factor_ref 0.1697
_reflns_number_gt 8090
_reflns_number_total 12835
_reflns_threshold_expression I>2\s(I)
_cod_data_source_file om800783h_si_001.cif
_cod_data_source_block 2
_cod_original_cell_volume 2807.6(16)
_cod_database_code 4072339

loop_
_symmetry_equiv_pos_as_xyz
'x, y, z'
'-x, -y, -z'

loop_
_atom_site_label
_atom_site_type_symbol
_atom_site_fract_x
_atom_site_fract_y
_atom_site_fract_z
_atom_site_U_iso_or_equiv
_atom_site_adp_type
_atom_site_occupancy
_atom_site_symmetry_multiplicity
_atom_site_calc_flag
_atom_site_refinement_flags
Zr1 Zr 0.66262(5) 0.49278(4) 0.28106(3) 0.02591(14) Uani 1 1 d .
N1 N 0.7561(4) 0.3873(4) 0.3046(3) 0.0288(10) Uani 1 1 d .
C1 C 0.7851(5) 0.3181(4) 0.2257(4) 0.0326(13) Uani 1 1 d .
C2 C 0.7019(5) 0.2467(5) 0.1547(4) 0.0355(14) Uani 1 1 d .
H2 H 0.6297 0.2428 0.1576 0.043 Uiso 1 1 calc R
C3 C 0.7248(6) 0.1802(5) 0.0788(4) 0.0423(15) Uani 1 1 d .
H3 H 0.6683 0.1320 0.0294 0.051 Uiso 1 1 calc R
C4 C 0.8299(6) 0.1843(5) 0.0753(4) 0.0419(16) Uani 1 1 d .
H4 H 0.8453 0.1388 0.0237 0.050 Uiso 1 1 calc R
C5 C 0.9116(5) 0.2547(5) 0.1469(4) 0.0402(15) Uani 1 1 d .
H5 H 0.9836 0.2578 0.1447 0.048 Uiso 1 1 calc R
C6 C 0.8892(5) 0.3213(5) 0.2225(4) 0.0345(13) Uani 1 1 d .
H6 H 0.9456 0.3691 0.2720 0.041 Uiso 1 1 calc R
C7 C 0.6870(5) 0.3111(5) 0.3393(4) 0.0384(15) Uani 1 1 d .
H7A H 0.6214 0.2560 0.2958 0.058 Uiso 1 1 calc R
H7B H 0.6660 0.3536 0.3916 0.058 Uiso 1 1 calc R
H7C H 0.7287 0.2740 0.3530 0.058 Uiso 1 1 calc R
C8 C 0.8553(5) 0.4702(5) 0.3726(4) 0.0366(14) Uani 1 1 d .
H8A H 0.8927 0.4320 0.3896 0.055 Uiso 1 1 calc R
H8B H 0.8336 0.5159 0.4229 0.055 Uiso 1 1 calc R
H8C H 0.9045 0.5169 0.3497 0.055 Uiso 1 1 calc R
C9 C 0.8083(4) 0.6300(4) 0.2452(3) 0.0242(11) Uani 1 1 d .
C10 C 0.7067(4) 0.6439(4) 0.2441(3) 0.0240(11) Uani 1 1 d .
C11 C 0.6311(4) 0.5508(4) 0.1669(3) 0.0257(11) Uani 1 1 d .
C12 C 0.6857(4) 0.4787(4) 0.1250(3) 0.0279(12) Uani 1 1 d .
C13 C 0.7944(4) 0.5278(4) 0.1739(3) 0.0245(11) Uani 1 1 d .
C14 C 0.8831(4) 0.4968(4) 0.1555(3) 0.0278(12) Uani 1 1 d .
H14 H 0.8733 0.4302 0.1069 0.033 Uiso 1 1 calc R
C15 C 0.9832(5) 0.5627(5) 0.2077(4) 0.0336(13) Uani 1 1 d .
H15 H 1.0432 0.5420 0.1961 0.040 Uiso 1 1 calc R
C16 C 0.9970(5) 0.6623(5) 0.2794(4) 0.0327(13) Uani 1 1 d .
H16 H 1.0672 0.7079 0.3149 0.039 Uiso 1 1 calc R
C17 C 0.9133(4) 0.6950(4) 0.2992(3) 0.0275(12) Uani 1 1 d .
H17 H 0.9250 0.7611 0.3490 0.033 Uiso 1 1 calc R
C18 C 0.6330(5) 0.3829(4) 0.0466(3) 0.0339(13) Uani 1 1 d .
H18 H 0.6700 0.3371 0.0185 0.041 Uiso 1 1 calc R
C19 C 0.5291(5) 0.3570(5) 0.0120(4) 0.0373(14) Uani 1 1 d .
H19 H 0.4930 0.2925 -0.0404 0.045 Uiso 1 1 calc R
C20 C 0.4742(5) 0.4251(5) 0.0534(4) 0.0386(14) Uani 1 1 d .
H20 H 0.4015 0.4051 0.0278 0.046 Uiso 1 1 calc R
C21 C 0.5212(5) 0.5183(5) 0.1284(4) 0.0357(14) Uani 1 1 d .
H21 H 0.4813 0.5615 0.1549 0.043 Uiso 1 1 calc R
C22 C 0.6765(4) 0.7273(4) 0.3180(3) 0.0278(12) Uani 1 1 d .
C23 C 0.6413(4) 0.6625(4) 0.3707(3) 0.0262(12) Uani 1 1 d .
C24 C 0.7125(5) 0.6501(4) 0.4241(3) 0.0295(12) Uani 1 1 d .
H24 H 0.7878 0.6957 0.4457 0.035 Uiso 1 1 calc R
C25 C 0.6535(5) 0.5586(4) 0.4402(3) 0.0321(13) Uani 1 1 d .
H25 H 0.6821 0.5333 0.4748 0.039 Uiso 1 1 calc R
C26 C 0.5456(5) 0.5125(5) 0.3960(4) 0.0350(14) Uani 1 1 d .
H26 H 0.4879 0.4505 0.3952 0.042 Uiso 1 1 calc R
C27 C 0.5388(5) 0.5761(4) 0.3526(3) 0.0300(12) Uani 1 1 d .
H27 H 0.4751 0.5624 0.3169 0.036 Uiso 1 1 calc R
C28 C 0.7717(5) 0.8388(4) 0.3702(4) 0.0349(14) Uani 1 1 d .
H28A H 0.7446 0.8897 0.4116 0.052 Uiso 1 1 calc R
H28B H 0.8047 0.8690 0.3311 0.052 Uiso 1 1 calc R
H28C H 0.8263 0.8288 0.4013 0.052 Uiso 1 1 calc R
C29 C 0.5839(5) 0.7521(5) 0.2878(4) 0.0365(14) Uani 1 1 d .
H29A H 0.5160 0.6861 0.2664 0.055 Uiso 1 1 calc R
H29B H 0.6020 0.7740 0.2414 0.055 Uiso 1 1 calc R
H29C H 0.5748 0.8120 0.3362 0.055 Uiso 1 1 calc R
C30 C 0.0424(4) 0.2775(4) 0.4014(3) 0.0278(12) Uani 1 1 d .
C31 C -0.0101(4) 0.2359(4) 0.4545(3) 0.0297(12) Uani 1 1 d .
C32 C -0.0148(4) 0.1353(5) 0.4457(3) 0.0284(12) Uani 1 1 d .
C33 C 0.0315(4) 0.0794(4) 0.3833(3) 0.0251(11) Uani 1 1 d .
C34 C 0.0833(4) 0.1161(4) 0.3254(3) 0.0234(11) Uani 1 1 d .
C35 C 0.0870(4) 0.2183(4) 0.3392(3) 0.0269(12) Uani 1 1 d .
C36 C 0.1836(5) 0.0843(4) 0.1833(3) 0.0271(12) Uani 1 1 d .
C37 C 0.2818(4) 0.0952(4) 0.1551(3) 0.0258(11) Uani 1 1 d .
C38 C 0.3030(5) 0.1116(4) 0.0823(3) 0.0332(13) Uani 1 1 d .
C39 C 0.2265(5) 0.1228(4) 0.0370(3) 0.0327(13) Uani 1 1 d .
C40 C 0.1297(5) 0.1150(5) 0.0624(3) 0.0319(13) Uani 1 1 d .
C41 C 0.1090(5) 0.0922(4) 0.1321(3) 0.0283(12) Uani 1 1 d .
C42 C 0.0725(4) -0.0859(4) 0.2019(3) 0.0251(11) Uani 1 1 d .
C43 C 0.1222(5) -0.1568(4) 0.1574(3) 0.0313(13) Uani 1 1 d .
C44 C 0.0676(6) -0.2652(5) 0.0978(3) 0.0363(14) Uani 1 1 d .
C45 C -0.0438(6) -0.3075(5) 0.0774(3) 0.0394(15) Uani 1 1 d .
C46 C -0.0985(5) -0.2432(5) 0.1186(4) 0.0360(14) Uani 1 1 d .
C47 C -0.0404(5) -0.1349(5) 0.1790(3) 0.0314(13) Uani 1 1 d .
C48 C 0.2512(4) 0.0730(4) 0.3305(3) 0.0247(11) Uani 1 1 d .
C49 C 0.3355(4) 0.1772(4) 0.3689(3) 0.0254(11) Uani 1 1 d .
C50 C 0.4213(4) 0.2093(4) 0.4311(3) 0.0276(12) Uani 1 1 d .
C51 C 0.4263(5) 0.1383(5) 0.4632(3) 0.0309(13) Uani 1 1 d .
C52 C 0.3453(4) 0.0348(4) 0.4303(3) 0.0271(12) Uani 1 1 d .
C53 C 0.2608(4) 0.0039(4) 0.3652(3) 0.0275(12) Uani 1 1 d .
C54 C 0.5009(5) 0.3507(5) 0.2123(4) 0.0361(14) Uani 1 1 d .
H54A H 0.4427 0.3781 0.2188 0.054 Uiso 1 1 calc R
H54B H 0.4874 0.2984 0.2372 0.054 Uiso 1 1 calc R
H54C H 0.5022 0.3137 0.1509 0.054 Uiso 1 1 calc R
C55 C 0.5726(5) -0.0122(5) 0.2025(3) 0.0324(13) Uani 1 1 d .
C56 C 0.6833(5) 0.0205(5) 0.2084(4) 0.0358(14) Uani 1 1 d .
H56 H 0.7132 0.0156 0.1583 0.043 Uiso 1 1 calc R
C57 C 0.7526(5) 0.0607(5) 0.2865(4) 0.0360(14) Uani 1 1 d .
H57 H 0.8290 0.0831 0.2896 0.043 Uiso 1 1 calc R
C58 C 0.7087(5) 0.0678(5) 0.3598(4) 0.0343(13) Uani 1 1 d .
H58 H 0.7550 0.0950 0.4134 0.041 Uiso 1 1 calc R
C59 C 0.5980(5) 0.0351(5) 0.3541(4) 0.0384(14) Uani 1 1 d .
H59 H 0.5677 0.0393 0.4040 0.046 Uiso 1 1 calc R
C60 C 0.5304(5) -0.0037(5) 0.2767(4) 0.0355(14) Uani 1 1 d .
H60 H 0.4541 -0.0249 0.2739 0.043 Uiso 1 1 calc R
C61 C 0.4980(5) -0.0563(5) 0.1176(4) 0.0414(15) Uani 1 1 d .
H61A H 0.5026 0.0049 0.1045 0.062 Uiso 1 1 calc R
H61B H 0.4229 -0.0945 0.1214 0.062 Uiso 1 1 calc R
H61C H 0.5202 -0.1077 0.0717 0.062 Uiso 1 1 calc R
C62 C 0.2575(5) 0.5922(6) 0.3189(4) 0.0430(15) Uani 1 1 d .
C63 C 0.2391(5) 0.4928(6) 0.2506(5) 0.0451(16) Uani 1 1 d .
H63 H 0.2222 0.4292 0.2602 0.054 Uiso 1 1 calc R
C64 C 0.2447(5) 0.4837(6) 0.1677(4) 0.0492(17) Uani 1 1 d .
H64 H 0.2325 0.4147 0.1212 0.059 Uiso 1 1 calc R
C65 C 0.2683(5) 0.5759(6) 0.1537(4) 0.0505(18) Uani 1 1 d .
H65 H 0.2715 0.5705 0.0972 0.061 Uiso 1 1 calc R
C66 C 0.2872(5) 0.6756(6) 0.2218(5) 0.0536(19) Uani 1 1 d .
H66 H 0.3041 0.7392 0.2123 0.064 Uiso 1 1 calc R
C67 C 0.2818(5) 0.6841(6) 0.3042(5) 0.0495(17) Uani 1 1 d .
H67 H 0.2949 0.7534 0.3509 0.059 Uiso 1 1 calc R
C68 C 0.2508(6) 0.6004(8) 0.4085(5) 0.077(3) Uani 1 1 d .
H68A H 0.1742 0.5686 0.4124 0.116 Uiso 1 1 calc R
H68B H 0.2839 0.6779 0.4509 0.116 Uiso 1 1 calc R
H68C H 0.2898 0.5601 0.4203 0.116 Uiso 1 1 calc R
B1 B 0.1469(5) 0.0460(5) 0.2600(4) 0.0252(13) Uani 1 1 d .
F1 F 0.0490(3) 0.3774(3) 0.4110(2) 0.0378(8) Uani 1 1 d .
F2 F -0.0558(3) 0.2923(3) 0.5145(2) 0.0422(8) Uani 1 1 d .
F3 F -0.0651(3) 0.0933(3) 0.4974(2) 0.0376(8) Uani 1 1 d .
F4 F 0.0258(2) -0.0179(2) 0.37840(19) 0.0291(7) Uani 1 1 d .
F5 F 0.1382(3) 0.2692(2) 0.29170(19) 0.0328(7) Uani 1 1 d .
F6 F 0.3632(3) 0.0886(2) 0.19718(19) 0.0324(7) Uani 1 1 d .
F7 F 0.3980(3) 0.1144(3) 0.0564(2) 0.0417(9) Uani 1 1 d .
F8 F 0.2486(3) 0.1427(3) -0.0319(2) 0.0481(10) Uani 1 1 d .
F9 F 0.0533(3) 0.1254(3) 0.0180(2) 0.0414(8) Uani 1 1 d .
F10 F 0.0079(2) 0.0784(3) 0.14995(19) 0.0332(7) Uani 1 1 d .
F11 F 0.2320(3) -0.1187(3) 0.1721(2) 0.0353(8) Uani 1 1 d .
F12 F 0.1228(3) -0.3268(3) 0.0588(2) 0.0492(10) Uani 1 1 d .
F13 F -0.0993(3) -0.4126(3) 0.0183(2) 0.0529(10) Uani 1 1 d .
F14 F -0.2083(3) -0.2850(3) 0.0984(2) 0.0477(9) Uani 1 1 d .
F15 F -0.1017(2) -0.0777(3) 0.2149(2) 0.0334(7) Uani 1 1 d .
F16 F 0.3341(2) 0.2538(2) 0.34319(19) 0.0311(7) Uani 1 1 d .
F17 F 0.5023(2) 0.3112(3) 0.4617(2) 0.0362(8) Uani 1 1 d .
F18 F 0.5089(3) 0.1689(3) 0.5260(2) 0.0412(8) Uani 1 1 d .
F19 F 0.3488(3) -0.0372(3) 0.4598(2) 0.0394(8) Uani 1 1 d .
F20 F 0.1861(3) -0.1002(2) 0.33604(19) 0.0328(7) Uani 1 1 d .

loop_
_atom_site_aniso_label
_atom_site_aniso_U_11
_atom_site_aniso_U_22
_atom_site_aniso_U_33
_atom_site_aniso_U_23
_atom_site_aniso_U_13
_atom_site_aniso_U_12
Zr1 0.0310(3) 0.0232(3) 0.0237(3) 0.0105(2) 0.0067(2) 0.0107(2)
N1 0.033(3) 0.023(2) 0.025(2) 0.0076(19) 0.001(2) 0.007(2)
C1 0.046(4) 0.025(3) 0.033(3) 0.015(3) 0.010(3) 0.018(3)
C2 0.045(4) 0.032(3) 0.034(3) 0.017(3) 0.007(3) 0.018(3)
C3 0.055(4) 0.030(3) 0.031(3) 0.010(3) -0.005(3) 0.010(3)
C4 0.071(5) 0.034(3) 0.030(3) 0.014(3) 0.018(3) 0.031(3)
C5 0.050(4) 0.037(3) 0.035(3) 0.014(3) 0.015(3) 0.022(3)
C6 0.047(4) 0.028(3) 0.033(3) 0.017(3) 0.005(3) 0.016(3)
C7 0.058(4) 0.037(3) 0.034(3) 0.021(3) 0.020(3) 0.027(3)
C8 0.040(3) 0.040(3) 0.027(3) 0.009(3) 0.000(3) 0.021(3)
C9 0.032(3) 0.018(2) 0.022(3) 0.010(2) 0.007(2) 0.008(2)
C10 0.026(3) 0.022(3) 0.021(3) 0.007(2) 0.006(2) 0.009(2)
C11 0.030(3) 0.025(3) 0.023(3) 0.014(2) 0.010(2) 0.009(2)
C12 0.033(3) 0.026(3) 0.028(3) 0.015(2) 0.006(2) 0.011(2)
C13 0.032(3) 0.025(3) 0.020(3) 0.012(2) 0.011(2) 0.013(2)
C14 0.037(3) 0.024(3) 0.023(3) 0.010(2) 0.008(2) 0.014(2)
C15 0.032(3) 0.039(3) 0.038(3) 0.017(3) 0.015(3) 0.021(3)
C16 0.027(3) 0.033(3) 0.039(3) 0.019(3) 0.003(3) 0.009(3)
C17 0.026(3) 0.025(3) 0.029(3) 0.010(2) 0.005(2) 0.008(2)
C18 0.049(4) 0.022(3) 0.027(3) 0.010(2) 0.009(3) 0.012(3)
C19 0.041(4) 0.033(3) 0.028(3) 0.013(3) -0.002(3) 0.006(3)
C20 0.039(4) 0.040(4) 0.036(3) 0.020(3) -0.002(3) 0.012(3)
C21 0.033(3) 0.039(3) 0.037(3) 0.019(3) 0.006(3) 0.015(3)
C22 0.030(3) 0.026(3) 0.029(3) 0.012(2) 0.011(2) 0.013(2)
C23 0.025(3) 0.023(3) 0.029(3) 0.008(2) 0.010(2) 0.012(2)
C24 0.034(3) 0.027(3) 0.026(3) 0.007(2) 0.011(2) 0.016(2)
C25 0.053(4) 0.030(3) 0.022(3) 0.013(2) 0.015(3) 0.023(3)
C26 0.035(3) 0.034(3) 0.034(3) 0.016(3) 0.016(3) 0.009(3)
C27 0.032(3) 0.031(3) 0.024(3) 0.009(2) 0.004(2) 0.014(3)
C28 0.043(4) 0.021(3) 0.039(3) 0.011(3) 0.014(3) 0.012(3)
C29 0.048(4) 0.036(3) 0.040(3) 0.022(3) 0.014(3) 0.025(3)
C30 0.027(3) 0.026(3) 0.025(3) 0.007(2) -0.005(2) 0.011(2)
C31 0.034(3) 0.030(3) 0.022(3) 0.005(2) 0.006(2) 0.016(3)
C32 0.021(3) 0.040(3) 0.019(3) 0.010(2) 0.003(2) 0.009(2)
C33 0.024(3) 0.019(3) 0.026(3) 0.009(2) -0.002(2) 0.004(2)
C34 0.021(3) 0.027(3) 0.022(3) 0.012(2) 0.000(2) 0.009(2)
C35 0.025(3) 0.032(3) 0.025(3) 0.015(2) 0.002(2) 0.010(2)
C36 0.039(3) 0.018(3) 0.020(3) 0.006(2) 0.003(2) 0.009(2)
C37 0.031(3) 0.023(3) 0.021(3) 0.009(2) 0.003(2) 0.010(2)
C38 0.042(4) 0.027(3) 0.025(3) 0.008(2) 0.014(3) 0.010(3)
C39 0.045(4) 0.026(3) 0.019(3) 0.009(2) 0.006(3) 0.005(3)
C40 0.043(4) 0.031(3) 0.019(3) 0.009(2) -0.001(3) 0.013(3)
C41 0.037(3) 0.022(3) 0.025(3) 0.010(2) 0.007(2) 0.011(2)
C42 0.033(3) 0.020(3) 0.021(3) 0.011(2) 0.000(2) 0.006(2)
C43 0.046(4) 0.026(3) 0.022(3) 0.012(2) 0.004(3) 0.012(3)
C44 0.065(4) 0.024(3) 0.021(3) 0.011(2) 0.008(3) 0.018(3)
C45 0.064(5) 0.023(3) 0.017(3) 0.006(2) -0.001(3) 0.005(3)
C46 0.038(4) 0.035(3) 0.024(3) 0.016(3) -0.003(3) -0.001(3)
C47 0.039(3) 0.034(3) 0.027(3) 0.020(3) 0.006(3) 0.013(3)
C48 0.028(3) 0.027(3) 0.021(3) 0.009(2) 0.008(2) 0.015(2)
C49 0.032(3) 0.023(3) 0.025(3) 0.010(2) 0.013(2) 0.015(2)
C50 0.024(3) 0.028(3) 0.026(3) 0.007(2) 0.004(2) 0.010(2)
C51 0.030(3) 0.041(3) 0.024(3) 0.014(3) 0.007(2) 0.018(3)
C52 0.035(3) 0.032(3) 0.024(3) 0.016(2) 0.007(2) 0.020(3)
C53 0.030(3) 0.025(3) 0.025(3) 0.009(2) 0.009(2) 0.010(2)
C54 0.040(3) 0.030(3) 0.033(3) 0.014(3) 0.005(3) 0.009(3)
C55 0.042(4) 0.031(3) 0.028(3) 0.011(3) 0.009(3) 0.022(3)
C56 0.040(4) 0.035(3) 0.036(3) 0.016(3) 0.016(3) 0.019(3)
C57 0.032(3) 0.033(3) 0.049(4) 0.020(3) 0.011(3) 0.016(3)
C58 0.041(4) 0.038(3) 0.028(3) 0.015(3) 0.003(3) 0.021(3)
C59 0.050(4) 0.045(4) 0.032(3) 0.019(3) 0.016(3) 0.030(3)
C60 0.035(3) 0.046(4) 0.031(3) 0.017(3) 0.010(3) 0.024(3)
C61 0.045(4) 0.047(4) 0.028(3) 0.007(3) 0.009(3) 0.024(3)
C62 0.026(3) 0.056(4) 0.045(4) 0.025(3) 0.005(3) 0.012(3)
C63 0.030(3) 0.049(4) 0.062(4) 0.035(4) 0.002(3) 0.011(3)
C64 0.041(4) 0.049(4) 0.049(4) 0.012(3) 0.008(3) 0.020(3)
C65 0.030(4) 0.076(5) 0.042(4) 0.032(4) 0.003(3) 0.011(3)
C66 0.035(4) 0.048(4) 0.074(5) 0.035(4) -0.007(4) 0.005(3)
C67 0.032(4) 0.046(4) 0.053(4) 0.011(3) -0.008(3) 0.010(3)
C68 0.044(5) 0.115(8) 0.062(5) 0.046(5) 0.004(4) 0.010(5)
B1 0.030(3) 0.024(3) 0.023(3) 0.009(3) 0.004(3) 0.015(3)
F1 0.050(2) 0.0286(18) 0.0327(18) 0.0084(15) 0.0036(16) 0.0200(16)
F2 0.048(2) 0.043(2) 0.0307(18) 0.0068(16) 0.0119(16) 0.0245(17)
F3 0.0372(19) 0.047(2) 0.0302(17) 0.0182(16) 0.0141(15) 0.0159(16)
F4 0.0340(17) 0.0274(16) 0.0307(16) 0.0177(14) 0.0100(14) 0.0114(14)
F5 0.0431(19) 0.0254(16) 0.0323(17) 0.0147(14) 0.0092(15) 0.0137(15)
F6 0.0368(18) 0.0349(18) 0.0311(17) 0.0159(15) 0.0128(15) 0.0181(15)
F7 0.052(2) 0.0392(19) 0.0314(18) 0.0131(16) 0.0220(17) 0.0169(17)
F8 0.076(3) 0.045(2) 0.0270(18) 0.0201(16) 0.0174(18) 0.022(2)
F9 0.058(2) 0.043(2) 0.0273(17) 0.0184(16) 0.0049(16) 0.0217(18)
F10 0.0328(18) 0.0370(18) 0.0293(17) 0.0156(15) 0.0018(14) 0.0125(15)
F11 0.0381(19) 0.0325(18) 0.0325(18) 0.0100(15) 0.0103(15) 0.0156(15)
F12 0.080(3) 0.0339(19) 0.0320(19) 0.0066(16) 0.0152(19) 0.030(2)
F13 0.082(3) 0.0245(18) 0.0282(18) 0.0046(15) -0.0091(19) 0.0047(18)
F14 0.044(2) 0.040(2) 0.041(2) 0.0210(17) -0.0120(17) -0.0050(17)
F15 0.0307(17) 0.0361(18) 0.0349(18) 0.0182(15) 0.0033(15) 0.0123(15)
F16 0.0365(18) 0.0230(16) 0.0300(17) 0.0111(14) 0.0038(14) 0.0084(14)
F17 0.0272(17) 0.0301(18) 0.0338(18) 0.0051(15) -0.0004(14) 0.0030(14)
F18 0.0373(19) 0.052(2) 0.0293(18) 0.0110(16) -0.0038(15) 0.0214(17)
F19 0.050(2) 0.043(2) 0.0329(18) 0.0203(16) 0.0032(16) 0.0240(17)
F20 0.0398(19) 0.0260(17) 0.0327(17) 0.0157(14) 0.0022(15) 0.0104(15)

loop_
_atom_type_symbol
_atom_type_description
_atom_type_scat_dispersion_real
_atom_type_scat_dispersion_imag
_atom_type_scat_source
C C 0.0033 0.0016 'International Tables Vol C Tables 4.2.6.8 and 6.1.1.4'
H H 0.0000 0.0000 'International Tables Vol C Tables 4.2.6.8 and 6.1.1.4'
B B 0.0013 0.0007 'International Tables Vol C Tables 4.2.6.8 and 6.1.1.4'
F F 0.0171 0.0103 'International Tables Vol C Tables 4.2.6.8 and 6.1.1.4'
N N 0.0061 0.0033 'International Tables Vol C Tables 4.2.6.8 and 6.1.1.4'
Zr Zr -2.9673 0.5597 'International Tables Vol C Tables 4.2.6.8 and 6.1.1.4'

loop_
_geom_angle_atom_site_label_1
_geom_angle_atom_site_label_2
_geom_angle_atom_site_label_3
_geom_angle
C54 Zr1 C10 116.5(2)
C54 Zr1 N1 96.75(19)
C10 Zr1 N1 136.78(16)
C54 Zr1 C23 112.1(2)
C10 Zr1 C23 57.41(17)
N1 Zr1 C23 135.24(17)
C54 Zr1 C27 79.9(2)
C10 Zr1 C27 79.54(17)
N1 Zr1 C27 136.04(16)
C23 Zr1 C27 33.53(17)
C54 Zr1 C24 129.8(2)
C10 Zr1 C24 78.44(17)
N1 Zr1 C24 101.73(17)
C23 Zr1 C24 33.55(18)
C27 Zr1 C24 54.76(18)
C54 Zr1 C11 84.79(19)
C10 Zr1 C11 34.51(17)
N1 Zr1 C11 137.54(16)
C23 Zr1 C11 80.56(17)
C27 Zr1 C11 86.16(17)
C24 Zr1 C11 109.60(18)
C54 Zr1 C9 136.76(19)
C10 Zr1 C9 33.80(17)
N1 Zr1 C9 102.98(16)
C23 Zr1 C9 79.14(16)
C27 Zr1 C9 109.11(17)
C24 Zr1 C9 83.20(17)
C11 Zr1 C9 54.96(17)
C54 Zr1 C25 104.6(2)
C10 Zr1 C25 109.85(17)
N1 Zr1 C25 85.48(16)
C23 Zr1 C25 55.26(18)
C27 Zr1 C25 54.13(19)
C24 Zr1 C25 33.01(17)
C11 Zr1 C25 135.35(17)
C9 Zr1 C25 114.88(17)
C54 Zr1 C26 76.3(2)
C10 Zr1 C26 110.62(18)
N1 Zr1 C26 103.25(17)
C23 Zr1 C26 55.35(18)
C27 Zr1 C26 33.05(18)
C24 Zr1 C26 54.25(18)
C11 Zr1 C26 118.12(18)
C9 Zr1 C26 133.52(17)
C25 Zr1 C26 31.98(18)
C54 Zr1 C12 84.66(19)
C10 Zr1 C12 55.25(16)
N1 Zr1 C12 105.27(15)
C23 Zr1 C12 110.64(17)
C27 Zr1 C12 117.85(17)
C24 Zr1 C12 132.57(17)
C11 Zr1 C12 32.39(16)
C9 Zr1 C12 53.24(16)
C25 Zr1 C12 165.09(16)
C26 Zr1 C12 147.24(19)
C54 Zr1 C13 112.82(18)
C10 Zr1 C13 54.78(16)
N1 Zr1 C13 88.11(15)
C23 Zr1 C13 109.45(16)
C27 Zr1 C13 133.90(17)
C24 Zr1 C13 114.01(17)
C11 Zr1 C13 53.40(16)
C9 Zr1 C13 31.96(15)
C25 Zr1 C13 142.51(18)
C26 Zr1 C13 164.80(17)
C12 Zr1 C13 31.31(16)
C1 N1 C8 111.5(4)
C1 N1 C7 106.8(4)
C8 N1 C7 108.0(4)
C1 N1 Zr1 114.0(3)
C8 N1 Zr1 105.5(3)
C7 N1 Zr1 110.9(3)
C6 C1 C2 120.4(5)
C6 C1 N1 122.5(5)
C2 C1 N1 117.1(5)
C1 C2 C3 119.4(6)
C1 C2 H2 120.3
C3 C2 H2 120.3
C4 C3 C2 120.2(6)
C4 C3 H3 119.9
C2 C3 H3 119.9
C5 C4 C3 119.7(6)
C5 C4 H4 120.2
C3 C4 H4 120.2
C4 C5 C6 120.3(6)
C4 C5 H5 119.9
C6 C5 H5 119.9
C1 C6 C5 120.0(6)
C1 C6 H6 120.0
C5 C6 H6 120.0
N1 C7 H7A 109.5
N1 C7 H7B 109.5
H7A C7 H7B 109.5
N1 C7 H7C 109.5
H7A C7 H7C 109.5
H7B C7 H7C 109.5
N1 C8 H8A 109.5
N1 C8 H8B 109.5
H8A C8 H8B 109.5
N1 C8 H8C 109.5
H8A C8 H8C 109.5
H8B C8 H8C 109.5
C17 C9 C13 117.4(5)
C17 C9 C10 133.8(5)
C13 C9 C10 108.8(5)
C17 C9 Zr1 121.0(3)
C13 C9 Zr1 78.7(3)
C10 C9 Zr1 67.9(3)
C9 C10 C11 106.8(4)
C9 C10 C22 126.4(5)
C11 C10 C22 125.9(5)
C9 C10 Zr1 78.3(3)
C11 C10 Zr1 76.9(3)
C22 C10 Zr1 102.5(3)
C21 C11 C12 117.4(5)
C21 C11 C10 134.5(5)
C12 C11 C10 108.1(5)
C21 C11 Zr1 117.9(3)
C12 C11 Zr1 79.2(3)
C10 C11 Zr1 68.6(3)
C18 C12 C13 131.4(5)
C18 C12 C11 120.7(5)
C13 C12 C11 107.8(5)
C18 C12 Zr1 125.1(4)
C13 C12 Zr1 74.5(3)
C11 C12 Zr1 68.4(3)
C14 C13 C12 130.0(5)
C14 C13 C9 121.0(5)
C12 C13 C9 108.5(5)
C14 C13 Zr1 128.1(3)
C12 C13 Zr1 74.1(3)
C9 C13 Zr1 69.3(3)
C15 C14 C13 119.8(5)
C15 C14 H14 120.1
C13 C14 H14 120.1
C14 C15 C16 119.6(5)
C14 C15 H15 120.2
C16 C15 H15 120.2
C17 C16 C15 122.4(5)
C17 C16 H16 118.8
C15 C16 H16 118.8
C16 C17 C9 119.8(5)
C16 C17 H17 120.1
C9 C17 H17 120.1
C19 C18 C12 119.4(5)
C19 C18 H18 120.3
C12 C18 H18 120.3
C18 C19 C20 120.4(6)
C18 C19 H19 119.8
C20 C19 H19 119.8
C21 C20 C19 122.6(6)
C21 C20 H20 118.7
C19 C20 H20 118.7
C20 C21 C11 119.5(5)
C20 C21 H21 120.3
C11 C21 H21 120.3
C23 C22 C28 111.8(5)
C23 C22 C29 112.2(4)
C28 C22 C29 106.5(5)
C23 C22 C10 98.6(4)
C28 C22 C10 114.3(4)
C29 C22 C10 113.5(4)
C27 C23 C24 106.1(5)
C27 C23 C22 125.1(5)
C24 C23 C22 125.3(5)
C27 C23 Zr1 73.7(3)
C24 C23 Zr1 73.9(3)
C22 C23 Zr1 101.4(3)
C23 C24 C25 109.2(5)
C23 C24 Zr1 72.5(3)
C25 C24 Zr1 76.8(3)
C23 C24 H24 125.4
C25 C24 H24 125.4
Zr1 C24 H24 117.2
C26 C25 C24 107.8(5)
C26 C25 Zr1 74.1(3)
C24 C25 Zr1 70.2(3)
C26 C25 H25 126.1
C24 C25 H25 126.1
Zr1 C25 H25 121.4
C25 C26 C27 107.2(5)
C25 C26 Zr1 73.9(3)
C27 C26 Zr1 69.9(3)
C25 C26 H26 126.4
C27 C26 H26 126.4
Zr1 C26 H26 121.5
C23 C27 C26 109.6(5)
C23 C27 Zr1 72.7(3)
C26 C27 Zr1 77.0(3)
C23 C27 H27 125.2
C26 C27 H27 125.2
Zr1 C27 H27 116.9
C22 C28 H28A 109.5
C22 C28 H28B 109.5
H28A C28 H28B 109.5
C22 C28 H28C 109.5
H28A C28 H28C 109.5
H28B C28 H28C 109.5
C22 C29 H29A 109.5
C22 C29 H29B 109.5
H29A C29 H29B 109.5
C22 C29 H29C 109.5
H29A C29 H29C 109.5
H29B C29 H29C 109.5
F1 C30 C31 118.9(5)
F1 C30 C35 120.7(5)
C31 C30 C35 120.3(5)
F2 C31 C30 120.7(5)
F2 C31 C32 120.6(5)
C30 C31 C32 118.8(5)
F3 C32 C33 121.1(5)
F3 C32 C31 119.8(5)
C33 C32 C31 119.1(5)
F4 C33 C32 116.5(4)
F4 C33 C34 118.7(4)
C32 C33 C34 124.8(5)
C35 C34 C33 112.9(5)
C35 C34 B1 127.1(4)
C33 C34 B1 119.4(4)
F5 C35 C30 114.7(5)
F5 C35 C34 121.2(4)
C30 C35 C34 124.1(5)
C41 C36 C37 113.3(5)
C41 C36 B1 120.5(5)
C37 C36 B1 125.5(5)
F6 C37 C38 115.3(5)
F6 C37 C36 121.1(4)
C38 C37 C36 123.6(5)
F7 C38 C39 120.8(5)
F7 C38 C37 119.7(5)
C39 C38 C37 119.5(5)
F8 C39 C40 120.8(5)
F8 C39 C38 119.6(5)
C40 C39 C38 119.6(5)
F9 C40 C39 120.2(5)
F9 C40 C41 120.4(5)
C39 C40 C41 119.3(5)
F10 C41 C40 115.9(5)
F10 C41 C36 119.6(4)
C40 C41 C36 124.5(5)
C47 C42 C43 112.9(5)
C47 C42 B1 126.2(5)
C43 C42 B1 119.9(5)
F11 C43 C44 115.8(5)
F11 C43 C42 119.0(5)
C44 C43 C42 125.1(6)
F12 C44 C45 120.6(5)
F12 C44 C43 120.7(6)
C45 C44 C43 118.7(6)
F13 C45 C46 120.3(6)
F13 C45 C44 120.1(6)
C46 C45 C44 119.6(5)
F14 C46 C45 119.5(5)
F14 C46 C47 120.7(6)
C45 C46 C47 119.7(6)
F15 C47 C42 121.0(5)
F15 C47 C46 115.2(5)
C42 C47 C46 123.9(5)
C49 C48 C53 112.7(5)
C49 C48 B1 120.6(5)
C53 C48 B1 126.3(5)
F16 C49 C50 116.2(5)
F16 C49 C48 118.8(5)
C50 C49 C48 125.0(5)
F17 C50 C49 120.6(5)
F17 C50 C51 119.6(5)
C49 C50 C51 119.8(5)
F18 C51 C50 120.9(5)
F18 C51 C52 120.1(5)
C50 C51 C52 118.9(5)
F19 C52 C51 120.3(5)
F19 C52 C53 120.1(5)
C51 C52 C53 119.6(5)
F20 C53 C52 115.2(5)
F20 C53 C48 120.9(5)
C52 C53 C48 123.9(5)
Zr1 C54 H54A 109.5
Zr1 C54 H54B 109.5
H54A C54 H54B 109.5
Zr1 C54 H54C 109.5
H54A C54 H54C 109.5
H54B C54 H54C 109.5
C56 C55 C60 118.5(5)
C56 C55 C61 121.0(5)
C60 C55 C61 120.5(5)
C55 C56 C57 121.3(5)
C55 C56 H56 119.4
C57 C56 H56 119.4
C58 C57 C56 119.3(5)
C58 C57 H57 120.3
C56 C57 H57 120.3
C59 C58 C57 119.5(6)
C59 C58 H58 120.2
C57 C58 H58 120.2
C58 C59 C60 120.6(5)
C58 C59 H59 119.7
C60 C59 H59 119.7
C59 C60 C55 120.7(5)
C59 C60 H60 119.6
C55 C60 H60 119.6
C55 C61 H61A 109.5
C55 C61 H61B 109.5
H61A C61 H61B 109.5
C55 C61 H61C 109.5
H61A C61 H61C 109.5
H61B C61 H61C 109.5
C63 C62 C67 119.0(6)
C63 C62 C68 120.3(7)
C67 C62 C68 120.7(7)
C62 C63 C64 121.0(6)
C62 C63 H63 119.5
C64 C63 H63 119.5
C65 C64 C63 119.5(6)
C65 C64 H64 120.3
C63 C64 H64 120.3
C66 C65 C64 119.6(6)
C66 C65 H65 120.2
C64 C65 H65 120.2
C65 C66 C67 120.6(7)
C65 C66 H66 119.7
C67 C66 H66 119.7
C62 C67 C66 120.2(7)
C62 C67 H67 119.9
C66 C67 H67 119.9
C62 C68 H68A 109.5
C62 C68 H68B 109.5
H68A C68 H68B 109.5
C62 C68 H68C 109.5
H68A C68 H68C 109.5
H68B C68 H68C 109.5
C42 B1 C48 114.4(4)
C42 B1 C36 100.7(4)
C48 B1 C36 113.4(4)
C42 B1 C34 115.0(4)
C48 B1 C34 100.2(4)
C36 B1 C34 113.9(4)

loop_
_geom_bond_atom_site_label_1
_geom_bond_atom_site_label_2
_geom_bond_distance
Zr1 C54 2.255(6)
Zr1 C10 2.403(5)
Zr1 N1 2.424(5)
Zr1 C23 2.441(5)
Zr1 C27 2.453(5)
Zr1 C24 2.459(5)
Zr1 C11 2.514(5)
Zr1 C9 2.539(5)
Zr1 C25 2.544(5)
Zr1 C26 2.546(5)
Zr1 C12 2.656(5)
Zr1 C13 2.661(5)
N1 C1 1.486(7)
N1 C8 1.498(7)
N1 C7 1.507(7)
C1 C6 1.379(8)
C1 C2 1.382(8)
C2 C3 1.396(8)
C2 H2 0.9500
C3 C4 1.389(9)
C3 H3 0.9500
C4 C5 1.377(9)
C4 H4 0.9500
C5 C6 1.390(8)
C5 H5 0.9500
C6 H6 0.9500
C7 H7A 0.9800
C7 H7B 0.9800
C7 H7C 0.9800
C8 H8A 0.9800
C8 H8B 0.9800
C8 H8C 0.9800
C9 C17 1.422(7)
C9 C13 1.437(7)
C9 C10 1.443(7)
C10 C11 1.462(7)
C10 C22 1.541(7)
C11 C21 1.427(8)
C11 C12 1.448(7)
C12 C18 1.415(7)
C12 C13 1.435(7)
C13 C14 1.409(7)
C14 C15 1.364(8)
C14 H14 0.9500
C15 C16 1.415(8)
C15 H15 0.9500
C16 C17 1.363(7)
C16 H16 0.9500
C17 H17 0.9500
C18 C19 1.357(8)
C18 H18 0.9500
C19 C20 1.409(8)
C19 H19 0.9500
C20 C21 1.358(8)
C20 H20 0.9500
C21 H21 0.9500
C22 C23 1.527(7)
C22 C28 1.535(7)
C22 C29 1.538(8)
C23 C27 1.412(7)
C23 C24 1.414(8)
C24 C25 1.424(7)
C24 H24 0.9500
C25 C26 1.402(8)
C25 H25 0.9500
C26 C27 1.425(8)
C26 H26 0.9500
C27 H27 0.9500
C28 H28A 0.9800
C28 H28B 0.9800
C28 H28C 0.9800
C29 H29A 0.9800
C29 H29B 0.9800
C29 H29C 0.9800
C30 F1 1.356(6)
C30 C31 1.369(7)
C30 C35 1.377(7)
C31 F2 1.346(6)
C31 C32 1.379(8)
C32 F3 1.342(6)
C32 C33 1.372(7)
C33 F4 1.349(6)
C33 C34 1.403(7)
C34 C35 1.382(7)
C34 B1 1.660(7)
C35 F5 1.357(6)
C36 C41 1.383(8)
C36 C37 1.391(7)
C36 B1 1.654(8)
C37 F6 1.347(6)
C37 C38 1.389(7)
C38 F7 1.350(6)
C38 C39 1.367(8)
C39 F8 1.351(6)
C39 C40 1.357(8)
C40 F9 1.348(6)
C40 C41 1.381(7)
C41 F10 1.356(6)
C42 C47 1.388(8)
C42 C43 1.397(7)
C42 B1 1.645(8)
C43 F11 1.351(6)
C43 C44 1.380(8)
C44 F12 1.340(7)
C44 C45 1.370(9)
C45 F13 1.350(6)
C45 C46 1.370(9)
C46 F14 1.350(7)
C46 C47 1.390(8)
C47 F15 1.353(6)
C48 C49 1.393(7)
C48 C53 1.395(7)
C48 B1 1.652(8)
C49 F16 1.356(6)
C49 C50 1.360(7)
C50 F17 1.358(6)
C50 C51 1.369(8)
C51 F18 1.342(6)
C51 C52 1.370(8)
C52 F19 1.345(6)
C52 C53 1.384(7)
C53 F20 1.350(6)
C54 H54A 0.9800
C54 H54B 0.9800
C54 H54C 0.9800
C55 C56 1.372(8)
C55 C60 1.390(7)
C55 C61 1.511(8)
C56 C57 1.394(8)
C56 H56 0.9500
C57 C58 1.390(8)
C57 H57 0.9500
C58 C59 1.374(8)
C58 H58 0.9500
C59 C60 1.378(8)
C59 H59 0.9500
C60 H60 0.9500
C61 H61A 0.9800
C61 H61B 0.9800
C61 H61C 0.9800
C62 C63 1.374(9)
C62 C67 1.381(9)
C62 C68 1.513(9)
C63 C64 1.391(9)
C63 H63 0.9500
C64 C65 1.381(10)
C64 H64 0.9500
C65 C66 1.374(10)
C65 H65 0.9500
C66 C67 1.386(10)
C66 H66 0.9500
C67 H67 0.9500
C68 H68A 0.9800
C68 H68B 0.9800
C68 H68C 0.9800

loop_
_geom_torsion_atom_site_label_1
_geom_torsion_atom_site_label_2
_geom_torsion_atom_site_label_3
_geom_torsion_atom_site_label_4
_geom_torsion
C54 Zr1 N1 C1 73.8(4)
C10 Zr1 N1 C1 -67.6(4)
C23 Zr1 N1 C1 -155.1(3)
C27 Zr1 N1 C1 156.2(3)
C24 Zr1 N1 C1 -153.1(3)
C11 Zr1 N1 C1 -15.8(5)
C9 Zr1 N1 C1 -67.5(4)
C25 Zr1 N1 C1 178.0(4)
C26 Zr1 N1 C1 151.2(4)
C12 Zr1 N1 C1 -12.5(4)
C13 Zr1 N1 C1 -39.0(4)
C54 Zr1 N1 C8 -163.5(3)
C10 Zr1 N1 C8 55.1(4)
C23 Zr1 N1 C8 -32.4(4)
C27 Zr1 N1 C8 -81.1(4)
C24 Zr1 N1 C8 -30.4(3)
C11 Zr1 N1 C8 106.8(4)
C9 Zr1 N1 C8 55.2(3)
C25 Zr1 N1 C8 -59.3(3)
C26 Zr1 N1 C8 -86.1(3)
C12 Zr1 N1 C8 110.2(3)
C13 Zr1 N1 C8 83.7(3)
C54 Zr1 N1 C7 -46.8(4)
C10 Zr1 N1 C7 171.8(3)
C23 Zr1 N1 C7 84.4(4)
C27 Zr1 N1 C7 35.6(4)
C24 Zr1 N1 C7 86.3(4)
C11 Zr1 N1 C7 -136.4(3)
C9 Zr1 N1 C7 171.9(3)
C25 Zr1 N1 C7 57.4(4)
C26 Zr1 N1 C7 30.6(4)
C12 Zr1 N1 C7 -133.1(3)
C13 Zr1 N1 C7 -159.5(4)
C8 N1 C1 C6 8.7(7)
C7 N1 C1 C6 -109.1(6)
Zr1 N1 C1 C6 128.1(5)
C8 N1 C1 C2 -173.0(5)
C7 N1 C1 C2 69.2(6)
Zr1 N1 C1 C2 -53.7(5)
C6 C1 C2 C3 -2.0(8)
N1 C1 C2 C3 179.7(5)
C1 C2 C3 C4 1.3(9)
C2 C3 C4 C5 -0.3(9)
C3 C4 C5 C6 0.1(9)
C2 C1 C6 C5 1.8(8)
N1 C1 C6 C5 180.0(5)
C4 C5 C6 C1 -0.8(9)
C54 Zr1 C9 C17 -165.9(4)
C10 Zr1 C9 C17 128.9(5)
N1 Zr1 C9 C17 -51.0(4)
C23 Zr1 C9 C17 83.3(4)
C27 Zr1 C9 C17 98.5(4)
C24 Zr1 C9 C17 49.6(4)
C11 Zr1 C9 C17 169.3(5)
C25 Zr1 C9 C17 40.1(5)
C26 Zr1 C9 C17 72.0(5)
C12 Zr1 C9 C17 -150.5(5)
C13 Zr1 C9 C17 -115.3(5)
C54 Zr1 C9 C13 -50.6(4)
C10 Zr1 C9 C13 -115.8(4)
N1 Zr1 C9 C13 64.3(3)
C23 Zr1 C9 C13 -161.4(3)
C27 Zr1 C9 C13 -146.2(3)
C24 Zr1 C9 C13 164.8(3)
C11 Zr1 C9 C13 -75.4(3)
C25 Zr1 C9 C13 155.3(3)
C26 Zr1 C9 C13 -172.8(3)
C12 Zr1 C9 C13 -35.2(3)
C54 Zr1 C9 C10 65.2(4)
N1 Zr1 C9 C10 -179.9(3)
C23 Zr1 C9 C10 -45.6(3)
C27 Zr1 C9 C10 -30.4(3)
C24 Zr1 C9 C10 -79.3(3)
C11 Zr1 C9 C10 40.4(3)
C25 Zr1 C9 C10 -88.8(3)
C26 Zr1 C9 C10 -57.0(4)
C12 Zr1 C9 C10 80.6(3)
C13 Zr1 C9 C10 115.8(4)
C17 C9 C10 C11 175.3(5)
C13 C9 C10 C11 -3.4(5)
Zr1 C9 C10 C11 -72.3(3)
C17 C9 C10 C22 -15.4(9)
C13 C9 C10 C22 165.8(5)
Zr1 C9 C10 C22 97.0(5)
C17 C9 C10 Zr1 -112.4(6)
C13 C9 C10 Zr1 68.8(3)
C54 Zr1 C10 C9 -136.0(3)
N1 Zr1 C10 C9 0.2(4)
C23 Zr1 C10 C9 123.6(3)
C27 Zr1 C10 C9 150.9(3)
C24 Zr1 C10 C9 95.1(3)
C11 Zr1 C10 C9 -110.5(4)
C25 Zr1 C10 C9 105.4(3)
C26 Zr1 C10 C9 139.5(3)
C12 Zr1 C10 C9 -74.1(3)
C13 Zr1 C10 C9 -35.7(3)
C54 Zr1 C10 C11 -25.5(3)
N1 Zr1 C10 C11 110.7(3)
C23 Zr1 C10 C11 -125.9(3)
C27 Zr1 C10 C11 -98.5(3)
C24 Zr1 C10 C11 -154.4(3)
C9 Zr1 C10 C11 110.5(4)
C25 Zr1 C10 C11 -144.1(3)
C26 Zr1 C10 C11 -110.0(3)
C12 Zr1 C10 C11 36.4(3)
C13 Zr1 C10 C11 74.8(3)
C54 Zr1 C10 C22 98.9(4)
N1 Zr1 C10 C22 -124.9(3)
C23 Zr1 C10 C22 -1.5(3)
C27 Zr1 C10 C22 25.8(3)
C24 Zr1 C10 C22 -30.0(3)
C11 Zr1 C10 C22 124.4(5)
C9 Zr1 C10 C22 -125.1(5)
C25 Zr1 C10 C22 -19.7(4)
C26 Zr1 C10 C22 14.4(4)
C12 Zr1 C10 C22 160.8(4)
C13 Zr1 C10 C22 -160.8(4)
C9 C10 C11 C21 -178.1(6)
C22 C10 C11 C21 12.6(9)
Zr1 C10 C11 C21 108.6(6)
C9 C10 C11 C12 3.1(5)
C22 C10 C11 C12 -166.2(5)
Zr1 C10 C11 C12 -70.1(3)
C9 C10 C11 Zr1 73.2(3)
C22 C10 C11 Zr1 -96.1(5)
C54 Zr1 C11 C21 27.2(4)
C10 Zr1 C11 C21 -130.1(5)
N1 Zr1 C11 C21 121.5(4)
C23 Zr1 C11 C21 -86.3(4)
C27 Zr1 C11 C21 -53.0(4)
C24 Zr1 C11 C21 -103.4(4)
C9 Zr1 C11 C21 -169.6(5)
C25 Zr1 C11 C21 -78.4(5)
C26 Zr1 C11 C21 -44.3(5)
C12 Zr1 C11 C21 115.4(5)
C13 Zr1 C11 C21 150.7(5)
C54 Zr1 C11 C12 -88.2(3)
C10 Zr1 C11 C12 114.5(4)
N1 Zr1 C11 C12 6.1(4)
C23 Zr1 C11 C12 158.3(3)
C27 Zr1 C11 C12 -168.4(3)
C24 Zr1 C11 C12 141.2(3)
C9 Zr1 C11 C12 75.0(3)
C25 Zr1 C11 C12 166.2(3)
C26 Zr1 C11 C12 -159.7(3)
C13 Zr1 C11 C12 35.3(3)
C54 Zr1 C11 C10 157.3(3)
N1 Zr1 C11 C10 -108.4(3)
C23 Zr1 C11 C10 43.8(3)
C27 Zr1 C11 C10 77.1(3)
C24 Zr1 C11 C10 26.7(3)
C9 Zr1 C11 C10 -39.5(3)
C25 Zr1 C11 C10 51.7(4)
C26 Zr1 C11 C10 85.9(3)
C12 Zr1 C11 C10 -114.5(4)
C13 Zr1 C11 C10 -79.2(3)
C21 C11 C12 C18 3.0(7)
C10 C11 C12 C18 -178.0(4)
Zr1 C11 C12 C18 119.0(5)
C21 C11 C12 C13 179.4(4)
C10 C11 C12 C13 -1.6(5)
Zr1 C11 C12 C13 -64.7(4)
C21 C11 C12 Zr1 -116.0(4)
C10 C11 C12 Zr1 63.1(3)
C54 Zr1 C12 C18 -24.4(5)
C10 Zr1 C12 C18 -152.0(5)
N1 Zr1 C12 C18 71.1(5)
C23 Zr1 C12 C18 -136.1(5)
C27 Zr1 C12 C18 -100.0(5)
C24 Zr1 C12 C18 -166.4(4)
C11 Zr1 C12 C18 -113.1(6)
C9 Zr1 C12 C18 166.1(6)
C25 Zr1 C12 C18 -153.8(7)
C26 Zr1 C12 C18 -78.6(6)
C13 Zr1 C12 C18 130.1(6)
C54 Zr1 C12 C13 -154.6(3)
C10 Zr1 C12 C13 77.9(3)
N1 Zr1 C12 C13 -59.0(3)
C23 Zr1 C12 C13 93.8(3)
C27 Zr1 C12 C13 129.8(3)
C24 Zr1 C12 C13 63.4(4)
C11 Zr1 C12 C13 116.7(4)
C9 Zr1 C12 C13 35.9(3)
C25 Zr1 C12 C13 76.1(8)
C26 Zr1 C12 C13 151.3(3)
C54 Zr1 C12 C11 88.7(3)
C10 Zr1 C12 C11 -38.9(3)
N1 Zr1 C12 C11 -175.8(3)
C23 Zr1 C12 C11 -23.0(3)
C27 Zr1 C12 C11 13.1(4)
C24 Zr1 C12 C11 -53.3(4)
C9 Zr1 C12 C11 -80.8(3)
C25 Zr1 C12 C11 -40.7(8)
C26 Zr1 C12 C11 34.5(5)
C13 Zr1 C12 C11 -116.7(4)
C18 C12 C13 C14 3.3(9)
C11 C12 C13 C14 -172.5(5)
Zr1 C12 C13 C14 126.8(5)
C18 C12 C13 C9 175.3(5)
C11 C12 C13 C9 -0.5(6)
Zr1 C12 C13 C9 -61.2(3)
C18 C12 C13 Zr1 -123.5(6)
C11 C12 C13 Zr1 60.7(3)
C17 C9 C13 C14 -3.7(7)
C10 C9 C13 C14 175.3(4)
Zr1 C9 C13 C14 -122.9(5)
C17 C9 C13 C12 -176.5(4)
C10 C9 C13 C12 2.5(6)
Zr1 C9 C13 C12 64.3(3)
C17 C9 C13 Zr1 119.2(4)
C10 C9 C13 Zr1 -61.8(3)
C54 Zr1 C13 C14 -101.2(5)
C10 Zr1 C13 C14 151.7(5)
N1 Zr1 C13 C14 -4.7(5)
C23 Zr1 C13 C14 133.2(5)
C27 Zr1 C13 C14 160.7(4)
C24 Zr1 C13 C14 97.3(5)
C11 Zr1 C13 C14 -165.4(5)
C9 Zr1 C13 C14 113.9(6)
C25 Zr1 C13 C14 75.4(5)
C26 Zr1 C13 C14 134.2(7)
C12 Zr1 C13 C14 -128.8(6)
C54 Zr1 C13 C12 27.6(4)
C10 Zr1 C13 C12 -79.5(3)
N1 Zr1 C13 C12 124.1(3)
C23 Zr1 C13 C12 -98.0(3)
C27 Zr1 C13 C12 -70.5(4)
C24 Zr1 C13 C12 -133.8(3)
C11 Zr1 C13 C12 -36.6(3)
C9 Zr1 C13 C12 -117.3(4)
C25 Zr1 C13 C12 -155.8(3)
C26 Zr1 C13 C12 -96.9(7)
C54 Zr1 C13 C9 145.0(3)
C10 Zr1 C13 C9 37.8(3)
N1 Zr1 C13 C9 -118.5(3)
C23 Zr1 C13 C9 19.4(4)
C27 Zr1 C13 C9 46.9(4)
C24 Zr1 C13 C9 -16.5(4)
C11 Zr1 C13 C9 80.8(3)
C25 Zr1 C13 C9 -38.4(4)
C26 Zr1 C13 C9 20.4(8)
C12 Zr1 C13 C9 117.3(4)
C12 C13 C14 C15 173.4(5)
C9 C13 C14 C15 2.3(8)
Zr1 C13 C14 C15 -84.8(6)
C13 C14 C15 C16 -0.7(8)
C14 C15 C16 C17 0.7(8)
C15 C16 C17 C9 -2.2(8)
C13 C9 C17 C16 3.6(7)
C10 C9 C17 C16 -175.1(5)
Zr1 C9 C17 C16 96.7(5)
C13 C12 C18 C19 -177.3(5)
C11 C12 C18 C19 -2.0(8)
Zr1 C12 C18 C19 82.0(6)
C12 C18 C19 C20 0.4(8)
C18 C19 C20 C21 0.0(9)
C19 C20 C21 C11 1.1(9)
C12 C11 C21 C20 -2.6(8)
C10 C11 C21 C20 178.7(5)
Zr1 C11 C21 C20 -94.6(6)
C9 C10 C22 C23 -82.5(6)
C11 C10 C22 C23 84.8(6)
Zr1 C10 C22 C23 2.1(4)
C9 C10 C22 C28 36.3(7)
C11 C10 C22 C28 -156.5(5)
Zr1 C10 C22 C28 120.8(4)
C9 C10 C22 C29 158.7(5)
C11 C10 C22 C29 -34.0(7)
Zr1 C10 C22 C29 -116.8(4)
C28 C22 C23 C27 159.4(5)
C29 C22 C23 C27 39.8(7)
C10 C22 C23 C27 -80.0(6)
C28 C22 C23 C24 -44.4(7)
C29 C22 C23 C24 -164.0(5)
C10 C22 C23 C24 76.2(6)
C28 C22 C23 Zr1 -122.6(4)
C29 C22 C23 Zr1 117.8(4)
C10 C22 C23 Zr1 -2.0(4)
C54 Zr1 C23 C27 17.0(4)
C10 Zr1 C23 C27 125.1(4)
N1 Zr1 C23 C27 -109.2(3)
C24 Zr1 C23 C27 -112.7(4)
C11 Zr1 C23 C27 97.4(3)
C9 Zr1 C23 C27 153.3(3)
C25 Zr1 C23 C27 -75.9(3)
C26 Zr1 C23 C27 -36.7(3)
C12 Zr1 C23 C27 109.6(3)
C13 Zr1 C23 C27 143.0(3)
C54 Zr1 C23 C24 129.6(3)
C10 Zr1 C23 C24 -122.2(4)
N1 Zr1 C23 C24 3.5(4)
C27 Zr1 C23 C24 112.7(4)
C11 Zr1 C23 C24 -150.0(3)
C9 Zr1 C23 C24 -94.1(3)
C25 Zr1 C23 C24 36.8(3)
C26 Zr1 C23 C24 75.9(3)
C12 Zr1 C23 C24 -137.7(3)
C13 Zr1 C23 C24 -104.4(3)
C54 Zr1 C23 C22 -106.6(3)
C10 Zr1 C23 C22 1.5(3)
N1 Zr1 C23 C22 127.2(3)
C27 Zr1 C23 C22 -123.6(5)
C24 Zr1 C23 C22 123.8(5)
C11 Zr1 C23 C22 -26.2(3)
C9 Zr1 C23 C22 29.7(3)
C25 Zr1 C23 C22 160.6(4)
C26 Zr1 C23 C22 -160.3(4)
C12 Zr1 C23 C22 -14.0(4)
C13 Zr1 C23 C22 19.4(4)
C27 C23 C24 C25 -1.4(6)
C22 C23 C24 C25 -161.4(5)
Zr1 C23 C24 C25 -68.7(4)
C27 C23 C24 Zr1 67.2(3)
C22 C23 C24 Zr1 -92.7(5)
C54 Zr1 C24 C23 -68.3(4)
C10 Zr1 C24 C23 46.7(3)
N1 Zr1 C24 C23 -177.5(3)
C27 Zr1 C24 C23 -38.6(3)
C11 Zr1 C24 C23 31.6(3)
C9 Zr1 C24 C23 80.6(3)
C25 Zr1 C24 C23 -115.4(5)
C26 Zr1 C24 C23 -79.5(3)
C12 Zr1 C24 C23 58.7(4)
C13 Zr1 C24 C23 89.3(3)
C54 Zr1 C24 C25 47.1(4)
C10 Zr1 C24 C25 162.0(4)
N1 Zr1 C24 C25 -62.1(3)
C23 Zr1 C24 C25 115.4(5)
C27 Zr1 C24 C25 76.7(4)
C11 Zr1 C24 C25 147.0(3)
C9 Zr1 C24 C25 -164.1(4)
C26 Zr1 C24 C25 35.9(3)
C12 Zr1 C24 C25 174.1(3)
C13 Zr1 C24 C25 -155.3(3)
C23 C24 C25 C26 0.8(6)
Zr1 C24 C25 C26 -65.1(4)
C23 C24 C25 Zr1 65.9(3)
C54 Zr1 C25 C26 -28.3(4)
C10 Zr1 C25 C26 97.4(3)
N1 Zr1 C25 C26 -124.1(3)
C23 Zr1 C25 C26 78.7(4)
C27 Zr1 C25 C26 37.3(3)
C24 Zr1 C25 C26 116.2(5)
C11 Zr1 C25 C26 69.2(4)
C9 Zr1 C25 C26 133.7(3)
C12 Zr1 C25 C26 99.0(8)
C13 Zr1 C25 C26 154.9(3)
C54 Zr1 C25 C24 -144.5(3)
C10 Zr1 C25 C24 -18.7(4)
N1 Zr1 C25 C24 119.7(3)
C23 Zr1 C25 C24 -37.4(3)
C27 Zr1 C25 C24 -78.8(4)
C11 Zr1 C25 C24 -47.0(4)
C9 Zr1 C25 C24 17.5(4)
C26 Zr1 C25 C24 -116.2(5)
C12 Zr1 C25 C24 -17.2(9)
C13 Zr1 C25 C24 38.8(5)
C24 C25 C26 C27 0.1(6)
Zr1 C25 C26 C27 -62.4(4)
C24 C25 C26 Zr1 62.5(3)
C54 Zr1 C26 C25 151.8(4)
C10 Zr1 C26 C25 -94.7(3)
N1 Zr1 C26 C25 58.0(3)
C23 Zr1 C26 C25 -78.4(4)
C27 Zr1 C26 C25 -115.7(5)
C24 Zr1 C26 C25 -37.0(3)
C11 Zr1 C26 C25 -131.9(3)
C9 Zr1 C26 C25 -64.8(4)
C12 Zr1 C26 C25 -152.0(3)
C13 Zr1 C26 C25 -79.6(8)
C54 Zr1 C26 C27 -92.5(4)
C10 Zr1 C26 C27 21.0(4)
N1 Zr1 C26 C27 173.7(3)
C23 Zr1 C26 C27 37.3(3)
C24 Zr1 C26 C27 78.6(4)
C11 Zr1 C26 C27 -16.2(4)
C9 Zr1 C26 C27 50.8(4)
C25 Zr1 C26 C27 115.7(5)
C12 Zr1 C26 C27 -36.3(5)
C13 Zr1 C26 C27 36.1(9)
C24 C23 C27 C26 1.5(6)
C22 C23 C27 C26 161.5(5)
Zr1 C23 C27 C26 68.9(4)
C24 C23 C27 Zr1 -67.4(3)
C22 C23 C27 Zr1 92.6(5)
C25 C26 C27 C23 -1.0(6)
Zr1 C26 C27 C23 -66.1(4)
C25 C26 C27 Zr1 65.1(4)
C54 Zr1 C27 C23 -164.1(4)
C10 Zr1 C27 C23 -44.5(3)
N1 Zr1 C27 C23 106.7(3)
C24 Zr1 C27 C23 38.6(3)
C11 Zr1 C27 C23 -78.7(3)
C9 Zr1 C27 C23 -27.9(4)
C25 Zr1 C27 C23 79.5(3)
C26 Zr1 C27 C23 115.6(5)
C12 Zr1 C27 C23 -85.7(3)
C13 Zr1 C27 C23 -52.0(4)
C54 Zr1 C27 C26 80.3(4)
C10 Zr1 C27 C26 -160.1(4)
N1 Zr1 C27 C26 -8.9(4)
C23 Zr1 C27 C26 -115.6(5)
C24 Zr1 C27 C26 -77.0(4)
C11 Zr1 C27 C26 165.7(4)
C9 Zr1 C27 C26 -143.5(3)
C25 Zr1 C27 C26 -36.1(3)
C12 Zr1 C27 C26 158.7(3)
C13 Zr1 C27 C26 -167.6(3)
F1 C30 C31 F2 0.9(8)
C35 C30 C31 F2 -178.7(5)
F1 C30 C31 C32 -178.7(5)
C35 C30 C31 C32 1.6(8)
F2 C31 C32 F3 -0.1(8)
C30 C31 C32 F3 179.5(5)
F2 C31 C32 C33 179.3(5)
C30 C31 C32 C33 -1.1(8)
F3 C32 C33 F4 -1.5(7)
C31 C32 C33 F4 179.1(5)
F3 C32 C33 C34 178.5(5)
C31 C32 C33 C34 -0.9(8)
F4 C33 C34 C35 -177.8(4)
C32 C33 C34 C35 2.2(8)
F4 C33 C34 B1 -6.4(7)
C32 C33 C34 B1 173.6(5)
F1 C30 C35 F5 1.3(7)
C31 C30 C35 F5 -179.0(5)
F1 C30 C35 C34 -179.8(5)
C31 C30 C35 C34 -0.2(8)
C33 C34 C35 F5 177.1(4)
B1 C34 C35 F5 6.5(8)
C33 C34 C35 C30 -1.6(8)
B1 C34 C35 C30 -172.3(5)
C41 C36 C37 F6 -179.4(4)
B1 C36 C37 F6 -8.8(8)
C41 C36 C37 C38 -0.5(8)
B1 C36 C37 C38 170.1(5)
F6 C37 C38 F7 3.1(7)
C36 C37 C38 F7 -175.8(5)
F6 C37 C38 C39 -178.0(5)
C36 C37 C38 C39 3.1(8)
F7 C38 C39 F8 -3.5(8)
C37 C38 C39 F8 177.5(5)
F7 C38 C39 C40 177.3(5)
C37 C38 C39 C40 -1.7(8)
F8 C39 C40 F9 1.1(8)
C38 C39 C40 F9 -179.7(5)
F8 C39 C40 C41 178.7(5)
C38 C39 C40 C41 -2.1(8)
F9 C40 C41 F10 1.9(7)
C39 C40 C41 F10 -175.7(5)
F9 C40 C41 C36 -177.4(5)
C39 C40 C41 C36 5.0(8)
C37 C36 C41 F10 177.2(4)
B1 C36 C41 F10 6.0(7)
C37 C36 C41 C40 -3.5(8)
B1 C36 C41 C40 -174.7(5)
C47 C42 C43 F11 178.4(4)
B1 C42 C43 F11 8.7(7)
C47 C42 C43 C44 -1.0(7)
B1 C42 C43 C44 -170.8(5)
F11 C43 C44 F12 0.8(7)
C42 C43 C44 F12 -179.7(5)
F11 C43 C44 C45 -177.3(5)
C42 C43 C44 C45 2.2(8)
F12 C44 C45 F13 0.7(8)
C43 C44 C45 F13 178.9(5)
F12 C44 C45 C46 179.4(5)
C43 C44 C45 C46 -2.4(8)
F13 C45 C46 F14 -1.3(8)
C44 C45 C46 F14 180.0(5)
F13 C45 C46 C47 -179.6(5)
C44 C45 C46 C47 1.7(8)
C43 C42 C47 F15 -179.2(4)
B1 C42 C47 F15 -10.2(8)
C43 C42 C47 C46 0.2(7)
B1 C42 C47 C46 169.1(5)
F14 C46 C47 F15 0.6(7)
C45 C46 C47 F15 178.9(5)
F14 C46 C47 C42 -178.8(5)
C45 C46 C47 C42 -0.6(8)
C53 C48 C49 F16 -177.8(4)
B1 C48 C49 F16 -4.4(7)
C53 C48 C49 C50 2.5(7)
B1 C48 C49 C50 175.9(5)
F16 C49 C50 F17 -2.9(7)
C48 C49 C50 F17 176.8(4)
F16 C49 C50 C51 177.3(4)
C48 C49 C50 C51 -3.0(8)
F17 C50 C51 F18 1.7(8)
C49 C50 C51 F18 -178.5(4)
F17 C50 C51 C52 -178.5(4)
C49 C50 C51 C52 1.4(8)
F18 C51 C52 F19 -0.9(8)
C50 C51 C52 F19 179.2(5)
F18 C51 C52 C53 -179.7(4)
C50 C51 C52 C53 0.5(8)
F19 C52 C53 F20 0.2(7)
C51 C52 C53 F20 178.9(4)
F19 C52 C53 C48 -179.6(5)
C51 C52 C53 C48 -0.9(8)
C49 C48 C53 F20 179.7(4)
B1 C48 C53 F20 6.8(8)
C49 C48 C53 C52 -0.5(7)
B1 C48 C53 C52 -173.5(5)
C60 C55 C56 C57 0.5(9)
C61 C55 C56 C57 -179.7(5)
C55 C56 C57 C58 0.0(9)
C56 C57 C58 C59 0.0(9)
C57 C58 C59 C60 -0.5(9)
C58 C59 C60 C55 1.0(9)
C56 C55 C60 C59 -1.0(9)
C61 C55 C60 C59 179.2(6)
C67 C62 C63 C64 0.1(9)
C68 C62 C63 C64 179.8(6)
C62 C63 C64 C65 -0.5(10)
C63 C64 C65 C66 0.8(10)
C64 C65 C66 C67 -0.6(10)
C63 C62 C67 C66 0.1(9)
C68 C62 C67 C66 -179.6(6)
C65 C66 C67 C62 0.1(10)
C47 C42 B1 C48 139.3(5)
C43 C42 B1 C48 -52.5(6)
C47 C42 B1 C36 -98.7(6)
C43 C42 B1 C36 69.5(6)
C47 C42 B1 C34 24.1(7)
C43 C42 B1 C34 -167.7(4)
C49 C48 B1 C42 164.3(4)
C53 C48 B1 C42 -23.2(7)
C49 C48 B1 C36 49.6(6)
C53 C48 B1 C36 -137.9(5)
C49 C48 B1 C34 -72.1(5)
C53 C48 B1 C34 100.3(5)
C41 C36 B1 C42 72.9(6)
C37 C36 B1 C42 -97.1(6)
C41 C36 B1 C48 -164.4(5)
C37 C36 B1 C48 25.6(7)
C41 C36 B1 C34 -50.6(7)
C37 C36 B1 C34 139.3(5)
C35 C34 B1 C42 -136.4(5)
C33 C34 B1 C42 53.5(6)
C35 C34 B1 C48 100.5(6)
C33 C34 B1 C48 -69.6(6)
C35 C34 B1 C36 -20.9(8)
C33 C34 B1 C36 168.9(5)
